data_2234875
loop_
_publ_author_name
'Pan, Yong'
'Guo, Hai-Fu'
'Ma, De-Yun'
'Lu, Kuan'

_publ_section_title
;
 <i>trans</i>-Dichloridobis(2,4-dimethylaniline-\k<i>N</i>)palladium(II)
;
_journal_coeditor_code ZL2469
_journal_issue 5
_journal_name_full 'Acta Crystallographica Section E'
_journal_page_first m592
_journal_paper_doi 10.1107/S1600536812015279
_journal_volume 68
_journal_year 2012
_chemical_formula_iupac '[Pd Cl2 (C8 H11 N)2]'
_chemical_formula_moiety 'C16 H22 Cl2 N2 Pd'
_chemical_formula_sum 'C16 H22 Cl2 N2 Pd'
_chemical_formula_weight 419.66
_chemical_name_systematic
;
<i>trans</i>-Dichloridobis(2,4-dimethylaniline-\k<i>N</i>)palladium(II)
;
_space_group_IT_number 14
_symmetry_cell_setting monoclinic
_symmetry_space_group_name_Hall '-P 2ybc'
_symmetry_space_group_name_H-M 'P 1 21/c 1'
_atom_sites_solution_hydrogens geom
_atom_sites_solution_primary direct
_atom_sites_solution_secondary difmap
_audit_creation_method SHELXL-97
_cell_angle_alpha 90.00
_cell_angle_beta 104.705(7)
_cell_angle_gamma 90.00
_cell_formula_units_Z 2
_cell_length_a 14.315(6)
_cell_length_b 8.081(3)
_cell_length_c 7.420(3)
_cell_measurement_reflns_used 5300
_cell_measurement_temperature 246(2)
_cell_measurement_theta_max 28.00
_cell_measurement_theta_min 1.26
_cell_volume 830.2(6)
_computing_cell_refinement 'SAINT (Bruker, 2004)'
_computing_data_collection 'APEX2 (Bruker, 2004)'
_computing_data_reduction 'SAINT (Bruker, 2004)'
_computing_molecular_graphics 'XP in SHELXTL (Sheldrick, 2008)'
_computing_publication_material 'SHELXL97 (Sheldrick, 2008)'
_computing_structure_refinement 'SHELXL97 (Sheldrick, 2008)'
_computing_structure_solution 'SHELXS97 (Sheldrick, 2008)'
_diffrn_ambient_temperature 246(2)
_diffrn_measured_fraction_theta_full 0.989
_diffrn_measured_fraction_theta_max 0.989
_diffrn_measurement_device_type 'Bruker APEXII area-detector'
_diffrn_measurement_method '\f and \w scan'
_diffrn_radiation_monochromator graphite
_diffrn_radiation_source 'fine-focus sealed tube'
_diffrn_radiation_type MoK\a
_diffrn_radiation_wavelength 0.71073
_diffrn_reflns_av_R_equivalents 0.0273
_diffrn_reflns_av_sigmaI/netI 0.0348
_diffrn_reflns_limit_h_max 8
_diffrn_reflns_limit_h_min -17
_diffrn_reflns_limit_k_max 9
_diffrn_reflns_limit_k_min -9
_diffrn_reflns_limit_l_max 8
_diffrn_reflns_limit_l_min -8
_diffrn_reflns_number 4058
_diffrn_reflns_theta_full 25.20
_diffrn_reflns_theta_max 25.20
_diffrn_reflns_theta_min 2.92
_diffrn_standards_number 0
_exptl_absorpt_coefficient_mu 1.434
_exptl_absorpt_correction_T_max 0.740
_exptl_absorpt_correction_T_min 0.669
_exptl_absorpt_correction_type multi-scan
_exptl_absorpt_process_details '(SADABS; Sheldrick, 1996)'
_exptl_crystal_colour yellow
_exptl_crystal_density_diffrn 1.679
_exptl_crystal_density_method 'not measured'
_exptl_crystal_description block
_exptl_crystal_F_000 424
_exptl_crystal_size_max 0.30
_exptl_crystal_size_mid 0.28
_exptl_crystal_size_min 0.22
_refine_diff_density_max 1.649
_refine_diff_density_min -0.662
_refine_ls_extinction_method none
_refine_ls_goodness_of_fit_ref 1.064
_refine_ls_hydrogen_treatment constr
_refine_ls_matrix_type full
_refine_ls_number_parameters 99
_refine_ls_number_reflns 1485
_refine_ls_number_restraints 0
_refine_ls_restrained_S_all 1.064
_refine_ls_R_factor_all 0.0391
_refine_ls_R_factor_gt 0.0294
_refine_ls_shift/su_max 0.000
_refine_ls_shift/su_mean 0.000
_refine_ls_structure_factor_coef Fsqd
_refine_ls_weighting_details 'calc w=1/[\s^2^(Fo^2^)+(0.0402P)^2^+0.6953P] where P=(Fo^2^+2Fc^2^)/3'
_refine_ls_weighting_scheme calc
_refine_ls_wR_factor_gt 0.0699
_refine_ls_wR_factor_ref 0.0764
_reflns_number_gt 1226
_reflns_number_total 1485
_reflns_threshold_expression I>2sigma(I)
_cod_data_source_file zl2469.cif
_cod_data_source_block I
_cod_original_cell_volume 830.3(6)
_cod_original_sg_symbol_H-M 'P 21/c'
_cod_database_code 2234875
_cod_database_fobs_code 2234875

loop_
_symmetry_equiv_pos_as_xyz
'x, y, z'
'-x, y+1/2, -z+1/2'
'-x, -y, -z'
'x, -y-1/2, z-1/2'

loop_
_atom_site_type_symbol
_atom_site_label
_atom_site_fract_x
_atom_site_fract_y
_atom_site_fract_z
_atom_site_U_iso_or_equiv
_atom_site_adp_type
_atom_site_calc_flag
_atom_site_refinement_flags
_atom_site_occupancy
_atom_site_symmetry_multiplicity
C C1 0.3227(3) 0.3340(4) 1.0653(5) 0.0177(7) Uani d . 1 1
C C2 0.2358(3) 0.4055(4) 0.9726(5) 0.0238(8) Uani d . 1 1
C C3 0.1603(3) 0.3005(4) 0.8916(6) 0.0270(9) Uani d . 1 1
H H3 0.1009 0.3471 0.8282 0.032 Uiso calc R 1 1
C C4 0.1686(3) 0.1303(4) 0.9001(6) 0.0257(9) Uani d . 1 1
C C5 0.2558(3) 0.0642(4) 0.9939(5) 0.0242(8) Uani d . 1 1
H H5 0.2633 -0.0514 1.0016 0.029 Uiso calc R 1 1
C C6 0.3321(3) 0.1643(4) 1.0765(5) 0.0203(8) Uani d . 1 1
H H6 0.3911 0.1170 1.1410 0.024 Uiso calc R 1 1
C C7 0.2219(3) 0.5877(5) 0.9583(7) 0.0365(11) Uani d . 1 1
H H7A 0.2382 0.6358 1.0822 0.055 Uiso calc R 1 1
H H7B 0.1550 0.6121 0.8973 0.055 Uiso calc R 1 1
H H7C 0.2633 0.6342 0.8862 0.055 Uiso calc R 1 1
C C8 0.0835(3) 0.0239(5) 0.8099(7) 0.0385(11) Uani d . 1 1
H H8A 0.0807 0.0104 0.6787 0.058 Uiso calc R 1 1
H H8B 0.0246 0.0762 0.8228 0.058 Uiso calc R 1 1
H H8C 0.0903 -0.0837 0.8698 0.058 Uiso calc R 1 1
Cl Cl1 0.55490(6) 0.23246(9) 1.01658(12) 0.0208(2) Uani d . 1 1
N N1 0.4044(2) 0.4353(3) 1.1530(4) 0.0181(6) Uani d . 1 1
H H1A 0.4382 0.3811 1.2567 0.022 Uiso calc R 1 1
H H1B 0.3815 0.5302 1.1918 0.022 Uiso calc R 1 1
Pd Pd1 0.5000 0.5000 1.0000 0.01533(14) Uani d S 1 2

loop_
_atom_site_aniso_label
_atom_site_aniso_U_11
_atom_site_aniso_U_22
_atom_site_aniso_U_33
_atom_site_aniso_U_12
_atom_site_aniso_U_13
_atom_site_aniso_U_23
C1 0.0191(18) 0.0188(16) 0.0165(18) -0.0024(14) 0.0070(15) -0.0018(14)
C2 0.022(2) 0.0193(18) 0.029(2) -0.0006(16) 0.0055(17) 0.0025(15)
C3 0.0184(19) 0.0231(19) 0.037(2) 0.0011(16) 0.0018(17) 0.0026(17)
C4 0.025(2) 0.0218(18) 0.031(2) -0.0067(17) 0.0068(18) -0.0052(15)
C5 0.029(2) 0.0158(16) 0.030(2) -0.0039(16) 0.0114(18) -0.0018(15)
C6 0.022(2) 0.0186(16) 0.0195(19) 0.0013(15) 0.0047(16) 0.0025(14)
C7 0.026(2) 0.0183(19) 0.061(3) 0.0018(17) 0.003(2) 0.0023(19)
C8 0.026(2) 0.031(2) 0.055(3) -0.0114(19) 0.006(2) -0.008(2)
Cl1 0.0274(5) 0.0131(4) 0.0224(4) 0.0013(4) 0.0071(4) 0.0008(3)
N1 0.0223(16) 0.0142(13) 0.0168(15) -0.0007(12) 0.0033(13) -0.0007(12)
Pd1 0.0192(2) 0.0107(2) 0.0155(2) -0.00095(15) 0.00342(15) -0.00031(14)

loop_
_atom_type_symbol
_atom_type_description
_atom_type_scat_dispersion_real
_atom_type_scat_dispersion_imag
_atom_type_scat_source
C C 0.0033 0.0016 'International Tables Vol C Tables 4.2.6.8 and 6.1.1.4'
H H 0.0000 0.0000 'International Tables Vol C Tables 4.2.6.8 and 6.1.1.4'
N N 0.0061 0.0033 'International Tables Vol C Tables 4.2.6.8 and 6.1.1.4'
Pd Pd -0.9988 1.0072 'International Tables Vol C Tables 4.2.6.8 and 6.1.1.4'
Cl Cl 0.1484 0.1585 'International Tables Vol C Tables 4.2.6.8 and 6.1.1.4'

loop_
_geom_angle_atom_site_label_1
_geom_angle_atom_site_label_2
_geom_angle_atom_site_label_3
_geom_angle_site_symmetry_1
_geom_angle_site_symmetry_3
_geom_angle
C6 C1 C2 . . 120.4(3)
C6 C1 N1 . . 118.8(3)
C2 C1 N1 . . 120.8(3)
C1 C2 C3 . . 117.6(3)
C1 C2 C7 . . 122.4(3)
C3 C2 C7 . . 120.0(3)
C4 C3 C2 . . 122.8(4)
C4 C3 H3 . . 118.6
C2 C3 H3 . . 118.6
C5 C4 C3 . . 117.9(3)
C5 C4 C8 . . 122.2(3)
C3 C4 C8 . . 120.0(4)
C4 C5 C6 . . 121.0(3)
C4 C5 H5 . . 119.5
C6 C5 H5 . . 119.5
C5 C6 C1 . . 120.4(3)
C5 C6 H6 . . 119.8
C1 C6 H6 . . 119.8
C2 C7 H7A . . 109.5
C2 C7 H7B . . 109.5
H7A C7 H7B . . 109.5
C2 C7 H7C . . 109.5
H7A C7 H7C . . 109.5
H7B C7 H7C . . 109.5
C4 C8 H8A . . 109.5
C4 C8 H8B . . 109.5
H8A C8 H8B . . 109.5
C4 C8 H8C . . 109.5
H8A C8 H8C . . 109.5
H8B C8 H8C . . 109.5
C1 N1 Pd1 . . 118.3(2)
C1 N1 H1A . . 107.7
Pd1 N1 H1A . . 107.7
C1 N1 H1B . . 107.7
Pd1 N1 H1B . . 107.7
H1A N1 H1B . . 107.1
N1 Pd1 N1 . 3_667 180.0
N1 Pd1 Cl1 . . 89.86(8)
N1 Pd1 Cl1 3_667 . 90.14(8)
N1 Pd1 Cl1 . 3_667 90.14(8)
N1 Pd1 Cl1 3_667 3_667 89.86(8)
Cl1 Pd1 Cl1 . 3_667 180.0

loop_
_geom_bond_atom_site_label_1
_geom_bond_atom_site_label_2
_geom_bond_site_symmetry_2
_geom_bond_distance
C1 C6 . 1.378(5)
C1 C2 . 1.385(5)
C1 N1 . 1.441(4)
C2 C3 . 1.385(5)
C2 C7 . 1.486(5)
C3 C4 . 1.381(5)
C3 H3 . 0.9400
C4 C5 . 1.373(5)
C4 C8 . 1.503(5)
C5 C6 . 1.372(5)
C5 H5 . 0.9400
C6 H6 . 0.9400
C7 H7A . 0.9700
C7 H7B . 0.9700
C7 H7C . 0.9700
C8 H8A . 0.9700
C8 H8B . 0.9700
C8 H8C . 0.9700
Cl1 Pd1 . 2.2930(11)
N1 Pd1 . 2.055(3)
N1 H1A . 0.9100
N1 H1B . 0.9100
Pd1 N1 3_667 2.055(3)
Pd1 Cl1 3_667 2.2930(11)

loop_
_geom_hbond_atom_site_label_D
_geom_hbond_atom_site_label_H
_geom_hbond_atom_site_label_A
_geom_hbond_site_symmetry_A
_geom_hbond_distance_DH
_geom_hbond_distance_HA
_geom_hbond_distance_DA
_geom_hbond_angle_DHA
N1 H1B Cl1 2_657 0.91 2.68 3.376(3) 134.0
N1 H1A Cl1 4_566 0.91 2.39 3.287(3) 168.2
